data_7241144
loop_
_publ_author_name
'Li, Ting'
'Mao, Yumei'
'Qi, Yue'
'Zeng, Hongmei'
'Zou, Guohong'
'Lin, Zhien'

_publ_section_title
;
 Ionothermal synthesis of crystalline metal phosphites using
 multifunctional protic ionic liquids
;
_journal_name_full CrystEngComm
_journal_paper_doi 10.1039/D0CE01182G
_journal_year 2020
_chemical_formula_moiety '0.25(C24 H36 N4 O60 P20 Zn16), 0.25(H4 O2), 2(C6 H8 N)'
_chemical_formula_sum 'C18 H29 N3 O15.5 P5 Zn4'
_chemical_formula_weight 951.77
_space_group_crystal_system orthorhombic
_space_group_IT_number 57
_space_group_name_Hall '-P 2c 2b'
_space_group_name_H-M_alt 'P b c m'
_atom_sites_solution_hydrogens mixed
_atom_sites_solution_primary dual
_audit_creation_date 2019-11-01
_audit_creation_method
;
Olex2 1.2
(compiled 2018.05.29 svn.r3508 for OlexSys, GUI svn.r5506)
;
_audit_update_record
;
2020-04-14 deposited with the CCDC.	2020-08-28 downloaded from the CCDC.
;
_cell_angle_alpha 90
_cell_angle_beta 90
_cell_angle_gamma 90
_cell_formula_units_Z 4
_cell_length_a 14.5880(5)
_cell_length_b 10.6964(3)
_cell_length_c 21.1110(9)
_cell_measurement_reflns_used 3545
_cell_measurement_temperature 296.31(10)
_cell_measurement_theta_max 71.6650
_cell_measurement_theta_min 4.2300
_cell_volume 3294.1(2)
_computing_cell_refinement
;
CrysAlisPro, Agilent Technologies,
Version 1.171.37.35 (release 13-08-2014 CrysAlis171 .NET)
(compiled Aug 13 2014,18:06:01)
;
_computing_data_collection
;
CrysAlisPro, Agilent Technologies,
Version 1.171.37.35 (release 13-08-2014 CrysAlis171 .NET)
(compiled Aug 13 2014,18:06:01)
;
_computing_data_reduction
;
CrysAlisPro, Agilent Technologies,
Version 1.171.37.35 (release 13-08-2014 CrysAlis171 .NET)
(compiled Aug 13 2014,18:06:01)
;
_computing_molecular_graphics 'Olex2 (Dolomanov et al., 2009)'
_computing_publication_material 'Olex2 (Dolomanov et al., 2009)'
_computing_structure_refinement 'ShelXL (Sheldrick, 2015)'
_computing_structure_solution 'ShelXT (Sheldrick, 2015)'
_diffrn_ambient_environment air
_diffrn_ambient_temperature 296.31(10)
_diffrn_detector 'CCD plate'
_diffrn_detector_area_resol_mean 15.9595
_diffrn_detector_type EosS2
_diffrn_measured_fraction_theta_full 0.993
_diffrn_measured_fraction_theta_max 0.993
_diffrn_measurement_details
;
#__ type_ start__ end____ width___ exp.time_
  1 omega  -31.00   63.00   1.0000    2.5000
omega____ theta____ kappa____ phi______ frames
    -       36.5421  -77.0000   90.0000 94

#__ type_ start__ end____ width___ exp.time_
  2 omega  -35.00   66.00   1.0000    2.5000
omega____ theta____ kappa____ phi______ frames
    -       36.5421  -19.0000   30.0000 101

#__ type_ start__ end____ width___ exp.time_
  3 omega    1.00   75.00   1.0000    2.5000
omega____ theta____ kappa____ phi______ frames
    -       36.5421  -99.0000 -120.0000 74

#__ type_ start__ end____ width___ exp.time_
  4 omega   20.00  104.00   1.0000    2.5000
omega____ theta____ kappa____ phi______ frames
    -       36.5421   57.0000 -150.0000 84

#__ type_ start__ end____ width___ exp.time_
  5 omega    5.00   31.00   1.0000    2.5000
omega____ theta____ kappa____ phi______ frames
    -       36.5421  -99.0000    0.0000 26

#__ type_ start__ end____ width___ exp.time_
  6 omega   44.00   95.00   1.0000   30.0000
omega____ theta____ kappa____ phi______ frames
    -      108.0000  -45.0000  -90.0000 51

#__ type_ start__ end____ width___ exp.time_
  7 omega   52.00   91.00   1.0000   30.0000
omega____ theta____ kappa____ phi______ frames
    -      108.0000  -30.0000  -60.0000 39

#__ type_ start__ end____ width___ exp.time_
  8 omega   43.00  116.00   1.0000   30.0000
omega____ theta____ kappa____ phi______ frames
    -      108.0000 -111.0000   90.0000 73

#__ type_ start__ end____ width___ exp.time_
  9 omega   52.00   91.00   1.0000   30.0000
omega____ theta____ kappa____ phi______ frames
    -      108.0000  -30.0000 -150.0000 39

#__ type_ start__ end____ width___ exp.time_
 10 omega   40.00   91.00   1.0000   30.0000
omega____ theta____ kappa____ phi______ frames
    -      108.0000  -30.0000   90.0000 51

#__ type_ start__ end____ width___ exp.time_
 11 omega   76.00  106.00   1.0000   30.0000
omega____ theta____ kappa____ phi______ frames
    -      108.0000  -94.0000 -150.0000 30
;
_diffrn_measurement_device 'four-circle diffractometer'
_diffrn_measurement_device_type 'New Gemini, Dual, Cu at zero, EosS2'
_diffrn_measurement_method '\w scans'
_diffrn_orient_matrix_UB_11 -0.0829194000
_diffrn_orient_matrix_UB_12 -0.0496179000
_diffrn_orient_matrix_UB_13 -0.0375369000
_diffrn_orient_matrix_UB_21 -0.0590535000
_diffrn_orient_matrix_UB_22 0.0062102000
_diffrn_orient_matrix_UB_23 0.0604236000
_diffrn_orient_matrix_UB_31 -0.0277587000
_diffrn_orient_matrix_UB_32 0.1350660000
_diffrn_orient_matrix_UB_33 -0.0165631000
_diffrn_radiation_monochromator graphite
_diffrn_radiation_probe x-ray
_diffrn_radiation_type CuK\a
_diffrn_radiation_wavelength 1.54184
_diffrn_reflns_av_R_equivalents 0.0421
_diffrn_reflns_av_unetI/netI 0.0345
_diffrn_reflns_Laue_measured_fraction_full 0.993
_diffrn_reflns_Laue_measured_fraction_max 0.993
_diffrn_reflns_limit_h_max 13
_diffrn_reflns_limit_h_min -17
_diffrn_reflns_limit_k_max 12
_diffrn_reflns_limit_k_min -8
_diffrn_reflns_limit_l_max 23
_diffrn_reflns_limit_l_min -25
_diffrn_reflns_number 8722
_diffrn_reflns_point_group_measured_fraction_full 0.993
_diffrn_reflns_point_group_measured_fraction_max 0.993
_diffrn_reflns_theta_full 67.079
_diffrn_reflns_theta_max 67.079
_diffrn_reflns_theta_min 5.127
_diffrn_source 'Enhance (Cu) X-ray Source'
_exptl_absorpt_coefficient_mu 6.245
_exptl_absorpt_correction_T_max 0.549
_exptl_absorpt_correction_T_min 0.290
_exptl_absorpt_correction_type gaussian
_exptl_absorpt_process_details
;
CrysAlisPro, Agilent Technologies,
Version 1.171.37.35 (release 13-08-2014 CrysAlis171 .NET)
(compiled Aug 13 2014,18:06:01)
Numerical absorption correction based on gaussian integration over
			a multifaceted crystal model
Empirical absorption correction using spherical harmonics,
 implemented in SCALE3 ABSPACK scaling algorithm.
;
_exptl_crystal_colour 'clear colourless'
_exptl_crystal_colour_lustre clear
_exptl_crystal_colour_primary colourless
_exptl_crystal_density_diffrn 1.919
_exptl_crystal_description block
_exptl_crystal_F_000 1908
_exptl_crystal_size_max 0.3204
_exptl_crystal_size_mid 0.1597
_exptl_crystal_size_min 0.1387
_refine_diff_density_max 1.398
_refine_diff_density_min -2.135
_refine_diff_density_rms 0.187
_refine_ls_extinction_method none
_refine_ls_goodness_of_fit_ref 1.057
_refine_ls_hydrogen_treatment constr
_refine_ls_matrix_type full
_refine_ls_number_parameters 229
_refine_ls_number_reflns 3011
_refine_ls_number_restraints 0
_refine_ls_restrained_S_all 1.057
_refine_ls_R_factor_all 0.0962
_refine_ls_R_factor_gt 0.0894
_refine_ls_shift/su_max 0.000
_refine_ls_shift/su_mean 0.000
_refine_ls_structure_factor_coef Fsqd
_refine_ls_weighting_details 'w=1/[\s^2^(Fo^2^)+(0.1826P)^2^+14.5140P] where P=(Fo^2^+2Fc^2^)/3'
_refine_ls_weighting_scheme calc
_refine_ls_wR_factor_gt 0.2687
_refine_ls_wR_factor_ref 0.2789
_reflns_Friedel_coverage 0.000
_reflns_number_gt 2620
_reflns_number_total 3011
_reflns_threshold_expression 'I > 2\s(I)'
_cod_data_source_file d0ce01182g2.cif
_cod_data_source_block 1
_cod_original_formula_sum 'C18 H29 N3 O15.50 P5 Zn4'
_cod_database_code 7241144
_shelx_shelxl_version_number 2014/7
_chemical_oxdiff_formula 'C72  H104  N12  O62  P20  Zn16  '
_shelx_space_group_comment
;
The symmetry employed for this shelxl refinement is uniquely defined
by the following loop, which should always be used as a source of
symmetry information in preference to the above space-group names.
They are only intended as comments.
;
_reflns_odcompleteness_completeness 99.16
_reflns_odcompleteness_iscentric 1
_reflns_odcompleteness_theta 66.97
_olex2_refinement_description
;
1. Fixed Uiso
 At 1.2 times of:
  All C(H) groups, All N(H) groups
 At 1.5 times of:
  All C(H,H,H) groups, All O(H,H) groups, All P(H) groups
2. Others
 Fixed Sof: OW1(0.25) HW1A(0.25) HW1B(0.25) H6A(0.5) H6B(0.5) H6C(0.5)
3.a Riding coordinates:
 P3(H3), OW1(HW1A,HW1B), C6(H6A,H6B,H6C)
3.b Aromatic/amide H refined with riding coordinates:
 N2(H2A), C1(H1), C2(H2), C4(H4), C5(H5), C7(H7), C8(H8), C10(H10), C11(H11)
3.c Idealised Me refined as rotating group:
 C12(H12A,H12B,H12C)
;
_olex2_submission_special_instructions 'No special instructions were received'

loop_
_space_group_symop_operation_xyz
'x, y, z'
'-x, -y, z+1/2'
'-x, y+1/2, -z+1/2'
'x, -y+1/2, -z'
'-x, -y, -z'
'x, y, -z-1/2'
'x, -y-1/2, z-1/2'
'-x, y-1/2, z'

loop_
_atom_site_label
_atom_site_type_symbol
_atom_site_fract_x
_atom_site_fract_y
_atom_site_fract_z
_atom_site_U_iso_or_equiv
_atom_site_adp_type
_atom_site_occupancy
_atom_site_site_symmetry_order
_atom_site_calc_flag
_atom_site_refinement_flags_posn
_atom_site_refinement_flags_adp
_atom_site_refinement_flags_occupancy
_atom_site_disorder_assembly
_atom_site_disorder_group
Zn1 Zn 0.23431(15) 0.6488(2) 0.2500 0.0858(8) Uani 1 2 d S T P . .
Zn2 Zn 0.10434(9) 0.94035(13) 0.2500 0.0491(5) Uani 1 2 d S T P . .
Zn3 Zn 0.40489(7) 0.90366(9) 0.44496(5) 0.0478(4) Uani 1 1 d . . . . .
P1 P 0.0205(2) 0.6803(3) 0.2500 0.0835(15) Uani 1 2 d S T P . .
P2 P 0.2373(3) 0.8360(3) 0.3580(2) 0.1169(17) Uani 1 1 d . . . . .
P3 P 0.47437(14) 0.85838(17) 0.58546(10) 0.0477(5) Uani 1 1 d . . . . .
H3 H 0.4344 0.8806 0.6364 0.072 Uiso 1 1 d R . . . .
O1 O 0.1070(7) 0.6270(12) 0.2500 0.137(8) Uani 1 2 d S T P . .
O2 O 0.0087(6) 0.8170(7) 0.2500 0.070(3) Uani 1 2 d S T P . .
O3 O -0.0613(6) 0.6098(8) 0.2500 0.098(5) Uani 1 2 d S T P . .
O4 O 0.2771(10) 0.7416(14) 0.3235(7) 0.166(7) Uani 1 1 d . . . . .
O5 O 0.1783(6) 0.9272(8) 0.3249(4) 0.096(3) Uani 1 1 d . . . . .
O6 O 0.2805(4) 0.8862(6) 0.4143(4) 0.0692(17) Uani 1 1 d . . . . .
O7 O 0.4065(4) 0.9021(5) 0.5371(3) 0.0567(14) Uani 1 1 d . . . . .
O8 O 0.5662(4) 0.9238(5) 0.5816(3) 0.0603(15) Uani 1 1 d . . . . .
O9 O 0.4907(4) 0.7190(5) 0.5858(3) 0.0588(14) Uani 1 1 d . . . . .
OW1 O 0.156(2) 0.7500 0.5000 0.138(12) Uani 0.5 2 d S T P . .
HW1A H 0.1942 0.7946 0.5202 0.207 Uiso 0.25 1 d R . . . .
HW1B H 0.1842 0.7043 0.4735 0.207 Uiso 0.25 1 d R . . . .
N1 N 0.2830(12) 0.4745(10) 0.2500 0.085(4) Uani 1 2 d S T P . .
N2 N 0.2812(6) 0.2286(7) 0.4151(4) 0.069(2) Uani 1 1 d . . . . .
H2A H 0.3272 0.1784 0.4148 0.083 Uiso 1 1 calc R . . . .
C1 C 0.2222(10) 0.3712(14) 0.2500 0.067(3) Uani 1 2 d S T P . .
H1 H 0.1589 0.3817 0.2500 0.081 Uiso 1 2 calc RS T P . .
C2 C 0.2617(9) 0.2553(11) 0.2500 0.060(3) Uani 1 2 d S T P . .
H2 H 0.2237 0.1855 0.2500 0.072 Uiso 1 2 calc RS T P . .
C3 C 0.3534(12) 0.238(2) 0.2500 0.085(5) Uani 1 2 d S T P . .
C4 C 0.4090(13) 0.3318(19) 0.2500 0.084(5) Uani 1 2 d S T P . .
H4 H 0.4722 0.3200 0.2500 0.101 Uiso 1 2 calc RS T P . .
C5 C 0.3745(9) 0.4411(15) 0.2500 0.072(4) Uani 1 2 d S T P . .
H5 H 0.4161 0.5069 0.2500 0.087 Uiso 1 2 calc RS T P . .
C6 C 0.393(2) 0.109(3) 0.2500 0.149(13) Uani 1 2 d S T P . .
H6A H 0.3678 0.0629 0.2851 0.224 Uiso 0.5 1 d R . . A -1
H6B H 0.4581 0.1128 0.2537 0.224 Uiso 0.5 1 d R . . A -1
H6C H 0.3765 0.0676 0.2112 0.224 Uiso 0.5 1 d R . . A -1
C7 C 0.2960(7) 0.3477(10) 0.4218(6) 0.072(3) Uani 1 1 d . . . . .
H7 H 0.3554 0.3776 0.4266 0.087 Uiso 1 1 calc R . . . .
C8 C 0.2229(10) 0.4294(11) 0.4218(6) 0.086(3) Uani 1 1 d . . . . .
H8 H 0.2327 0.5149 0.4258 0.104 Uiso 1 1 calc R . . . .
C9 C 0.1363(8) 0.3840(12) 0.4158(6) 0.078(3) Uani 1 1 d . . . . .
C10 C 0.1269(8) 0.2596(13) 0.4083(7) 0.087(3) Uani 1 1 d . . . . .
H10 H 0.0687 0.2262 0.4024 0.105 Uiso 1 1 calc R . . . .
C11 C 0.1993(10) 0.1829(10) 0.4089(7) 0.090(4) Uani 1 1 d . . . . .
H11 H 0.1910 0.0971 0.4050 0.108 Uiso 1 1 calc R . . . .
C12 C 0.0527(12) 0.4672(19) 0.4157(10) 0.132(7) Uani 1 1 d . . . . .
H12A H 0.0354 0.4853 0.3727 0.199 Uiso 1 1 calc GR . . . .
H12B H 0.0664 0.5438 0.4374 0.199 Uiso 1 1 calc GR . . . .
H12C H 0.0030 0.4254 0.4367 0.199 Uiso 1 1 calc GR . . . .

loop_
_atom_site_aniso_label
_atom_site_aniso_U_11
_atom_site_aniso_U_22
_atom_site_aniso_U_33
_atom_site_aniso_U_23
_atom_site_aniso_U_13
_atom_site_aniso_U_12
Zn1 0.0737(13) 0.0530(12) 0.131(2) 0.000 0.000 0.0081(9)
Zn2 0.0354(7) 0.0260(7) 0.0860(11) 0.000 0.000 0.0022(5)
Zn3 0.0482(7) 0.0259(6) 0.0694(8) -0.0021(4) -0.0082(4) 0.0003(4)
P1 0.0409(16) 0.0260(14) 0.184(5) 0.000 0.000 -0.0030(11)
P2 0.137(3) 0.0505(15) 0.163(3) -0.0380(19) -0.094(3) 0.0300(17)
P3 0.0505(11) 0.0300(9) 0.0626(12) -0.0038(8) -0.0041(8) -0.0010(7)
O1 0.041(5) 0.053(6) 0.32(3) 0.000 0.000 0.012(4)
O2 0.043(4) 0.030(4) 0.138(9) 0.000 0.000 -0.006(3)
O3 0.046(5) 0.027(4) 0.222(15) 0.000 0.000 -0.012(4)
O4 0.175(11) 0.158(11) 0.166(10) -0.088(9) -0.087(9) 0.107(9)
O5 0.107(6) 0.070(5) 0.111(6) -0.031(4) -0.053(5) 0.031(4)
O6 0.056(3) 0.062(4) 0.090(5) -0.004(3) -0.024(3) 0.001(3)
O7 0.063(4) 0.041(3) 0.066(3) -0.007(3) -0.002(3) 0.006(2)
O8 0.058(3) 0.028(2) 0.096(4) 0.007(3) -0.011(3) -0.004(2)
O9 0.054(3) 0.034(3) 0.088(4) 0.002(3) -0.008(3) -0.003(2)
OW1 0.10(2) 0.15(3) 0.16(3) 0.00(2) 0.000 0.000
N1 0.151(14) 0.027(5) 0.075(7) 0.000 0.000 0.020(6)
N2 0.076(5) 0.049(4) 0.082(5) 0.004(4) 0.003(4) 0.020(4)
C1 0.056(7) 0.063(8) 0.083(9) 0.000 0.000 0.007(6)
C2 0.063(7) 0.035(6) 0.081(8) 0.000 0.000 -0.006(5)
C3 0.071(9) 0.114(14) 0.070(8) 0.000 0.000 0.020(10)
C4 0.086(11) 0.082(12) 0.084(10) 0.000 0.000 0.014(9)
C5 0.043(6) 0.073(10) 0.101(10) 0.000 0.000 -0.016(6)
C6 0.18(3) 0.16(3) 0.117(17) 0.000 0.000 0.12(2)
C7 0.056(5) 0.073(7) 0.088(7) 0.001(5) -0.008(5) -0.004(4)
C8 0.110(9) 0.049(5) 0.100(8) -0.003(5) -0.015(7) 0.012(6)
C9 0.068(6) 0.082(7) 0.083(7) -0.003(6) 0.003(5) 0.010(5)
C10 0.069(6) 0.080(8) 0.112(9) -0.011(7) -0.001(6) -0.011(6)
C11 0.109(9) 0.040(5) 0.119(10) -0.001(6) 0.013(8) -0.001(6)
C12 0.107(11) 0.128(14) 0.162(16) -0.020(12) -0.015(11) 0.055(11)

loop_
_atom_type_symbol
_atom_type_description
_atom_type_scat_dispersion_real
_atom_type_scat_dispersion_imag
_atom_type_scat_source
C C 0.0181 0.0091 'International Tables Vol C Tables 4.2.6.8 and 6.1.1.4'
H H 0.0000 0.0000 'International Tables Vol C Tables 4.2.6.8 and 6.1.1.4'
N N 0.0311 0.0180 'International Tables Vol C Tables 4.2.6.8 and 6.1.1.4'
O O 0.0492 0.0322 'International Tables Vol C Tables 4.2.6.8 and 6.1.1.4'
P P 0.2955 0.4335 'International Tables Vol C Tables 4.2.6.8 and 6.1.1.4'
Zn Zn -1.5491 0.6778 'International Tables Vol C Tables 4.2.6.8 and 6.1.1.4'

loop_
_exptl_crystal_face_index_h
_exptl_crystal_face_index_k
_exptl_crystal_face_index_l
_exptl_crystal_face_perp_dist
_exptl_oxdiff_crystal_face_indexfrac_h
_exptl_oxdiff_crystal_face_indexfrac_k
_exptl_oxdiff_crystal_face_indexfrac_l
_exptl_oxdiff_crystal_face_x
_exptl_oxdiff_crystal_face_y
_exptl_oxdiff_crystal_face_z
7 0 -9 0.0324 7.0000 -0.0000 -9.0000 -0.2426 -0.9572 -0.0452
3 -6 3 0.1293 3.0000 -6.0000 3.0000 -0.0637 -0.0332 -0.9434
-3 7 -3 0.1026 -3.0000 7.0000 -3.0000 0.0140 0.0394 1.0784
-9 0 0 0.0839 -9.0000 0.0000 0.0000 0.7463 0.5315 0.2498
9 0 0 0.0567 9.0000 -0.0000 -0.0000 -0.7463 -0.5315 -0.2498
-5 0 -12 0.0709 -5.0000 0.0000 -12.0000 0.8650 -0.4298 0.3376
5 0 12 0.0775 5.0000 -0.0000 12.0000 -0.8650 0.4298 -0.3376
-2 0 14 0.0812 -2.0000 -0.0000 14.0000 -0.3597 0.9640 -0.1764

loop_
_geom_angle_atom_site_label_1
_geom_angle_atom_site_label_2
_geom_angle_atom_site_label_3
_geom_angle
_geom_angle_site_symmetry_1
_geom_angle_site_symmetry_3
_geom_angle_publ_flag
O1 Zn1 O4 112.5(5) . 6_556 ?
O1 Zn1 O4 112.5(5) . . ?
O1 Zn1 N1 103.7(6) . . ?
O4 Zn1 O4 105.9(12) 6_556 . ?
O4 Zn1 N1 111.3(4) 6_556 . ?
O4 Zn1 N1 111.3(4) . . ?
O3 Zn2 O2 114.3(4) 3 . ?
O3 Zn2 O5 104.7(3) 3 6_556 ?
O3 Zn2 O5 104.6(3) 3 . ?
O5 Zn2 O2 111.0(3) 6_556 . ?
O5 Zn2 O2 111.0(3) . . ?
O5 Zn2 O5 110.9(6) . 6_556 ?
O6 Zn3 O7 110.2(3) . . ?
O6 Zn3 O8 101.3(3) . 5_676 ?
O7 Zn3 O8 106.8(3) . 5_676 ?
O9 Zn3 O6 115.5(3) 4_566 . ?
O9 Zn3 O7 108.8(3) 4_566 . ?
O9 Zn3 O8 113.7(3) 4_566 5_676 ?
O1 P1 O2 121.0(7) . . ?
O1 P1 O3 123.4(7) . . ?
O3 P1 O2 115.5(6) . . ?
O4 P2 O5 118.8(7) . . ?
O4 P2 O6 121.5(6) . . ?
O6 P2 O5 113.4(4) . . ?
O7 P3 H3 102.7 . . ?
O7 P3 O8 113.8(4) . . ?
O7 P3 O9 114.6(3) . . ?
O8 P3 H3 111.9 . . ?
O9 P3 H3 104.9 . . ?
O9 P3 O8 108.5(3) . . ?
P1 O1 Zn1 148.5(9) . . ?
P1 O2 Zn2 126.7(5) . . ?
P1 O3 Zn2 141.3(7) . 3_545 ?
P2 O4 Zn1 131.4(7) . . ?
P2 O5 Zn2 140.0(5) . . ?
P2 O6 Zn3 135.9(5) . . ?
P3 O7 Zn3 133.9(4) . . ?
P3 O8 Zn3 129.6(4) . 5_676 ?
P3 O9 Zn3 124.6(4) . 4_566 ?
HW1A OW1 HW1B 109.5 . . ?
C1 N1 Zn1 120.4(12) . . ?
C5 N1 Zn1 125.8(12) . . ?
C5 N1 C1 113.8(11) . . ?
C7 N2 H2A 118.9 . . ?
C11 N2 H2A 118.9 . . ?
C11 N2 C7 122.2(9) . . ?
N1 C1 H1 121.8 . . ?
C2 C1 N1 116.3(13) . . ?
C2 C1 H1 121.8 . . ?
C1 C2 H2 118.5 . . ?
C3 C2 C1 123.0(15) . . ?
C3 C2 H2 118.5 . . ?
C2 C3 C6 121(2) . . ?
C4 C3 C2 120.8(18) . . ?
C4 C3 C6 119(2) . . ?
C3 C4 H4 121.1 . . ?
C5 C4 C3 117.8(18) . . ?
C5 C4 H4 121.1 . . ?
N1 C5 H5 115.9 . . ?
C4 C5 N1 128.3(15) . . ?
C4 C5 H5 115.9 . . ?
C3 C6 H6A 109.2 . . ?
C3 C6 H6B 109.9 . . ?
C3 C6 H6C 109.3 . . ?
H6A C6 H6B 109.5 . . ?
H6A C6 H6C 109.5 . . ?
H6B C6 H6C 109.5 . . ?
N2 C7 H7 120.3 . . ?
N2 C7 C8 119.5(11) . . ?
C8 C7 H7 120.3 . . ?
C7 C8 H8 120.2 . . ?
C9 C8 C7 119.6(11) . . ?
C9 C8 H8 120.2 . . ?
C8 C9 C12 122.8(14) . . ?
C10 C9 C8 117.2(11) . . ?
C10 C9 C12 120.0(14) . . ?
C9 C10 H10 119.2 . . ?
C11 C10 C9 121.7(12) . . ?
C11 C10 H10 119.2 . . ?
N2 C11 C10 119.8(10) . . ?
N2 C11 H11 120.1 . . ?
C10 C11 H11 120.1 . . ?
C9 C12 H12A 109.5 . . ?
C9 C12 H12B 109.5 . . ?
C9 C12 H12C 109.5 . . ?
H12A C12 H12B 109.5 . . ?
H12A C12 H12C 109.5 . . ?
H12B C12 H12C 109.5 . . ?

loop_
_geom_bond_atom_site_label_1
_geom_bond_atom_site_label_2
_geom_bond_distance
_geom_bond_site_symmetry_2
_geom_bond_publ_flag
Zn1 O1 1.872(11) . ?
Zn1 O4 1.946(11) 6_556 ?
Zn1 O4 1.946(11) . ?
Zn1 N1 1.995(11) . ?
Zn2 O2 1.920(8) . ?
Zn2 O3 1.918(8) 3 ?
Zn2 O5 1.918(7) 6_556 ?
Zn2 O5 1.918(7) . ?
Zn3 O6 1.936(6) . ?
Zn3 O7 1.945(7) . ?
Zn3 O8 1.975(5) 5_676 ?
Zn3 O9 1.927(6) 4_566 ?
P1 O1 1.384(10) . ?
P1 O2 1.473(8) . ?
P1 O3 1.412(9) . ?
P2 O4 1.373(11) . ?
P2 O5 1.478(8) . ?
P2 O6 1.450(7) . ?
P3 H3 1.2472 . ?
P3 O7 1.497(7) . ?
P3 O8 1.513(6) . ?
P3 O9 1.509(6) . ?
O3 Zn2 1.918(8) 3_545 ?
O8 Zn3 1.975(5) 5_676 ?
O9 Zn3 1.927(6) 4_566 ?
OW1 HW1A 0.8497 . ?
OW1 HW1B 0.8499 . ?
N1 C1 1.42(2) . ?
N1 C5 1.38(2) . ?
N2 H2A 0.8600 . ?
N2 C7 1.300(14) . ?
N2 C11 1.297(17) . ?
C1 H1 0.9300 . ?
C1 C2 1.367(19) . ?
C2 H2 0.9300 . ?
C2 C3 1.35(2) . ?
C3 C4 1.29(3) . ?
C3 C6 1.49(3) . ?
C4 H4 0.9300 . ?
C4 C5 1.27(2) . ?
C5 H5 0.9300 . ?
C6 H6A 0.9601 . ?
C6 H6B 0.9598 . ?
C6 H6C 0.9600 . ?
C7 H7 0.9300 . ?
C7 C8 1.379(16) . ?
C8 H8 0.9300 . ?
C8 C9 1.359(19) . ?
C9 C10 1.348(18) . ?
C9 C12 1.510(18) . ?
C10 H10 0.9300 . ?
C10 C11 1.337(18) . ?
C11 H11 0.9300 . ?
C12 H12A 0.9600 . ?
C12 H12B 0.9600 . ?
C12 H12C 0.9600 . ?

loop_
_geom_hbond_atom_site_label_D
_geom_hbond_atom_site_label_H
_geom_hbond_atom_site_label_A
_geom_hbond_distance_DH
_geom_hbond_distance_HA
_geom_hbond_distance_DA
_geom_hbond_angle_DHA
_geom_hbond_site_symmetry_A
N2 H2A O8 0.86 1.90 2.761(10) 175.5 5_666

loop_
_geom_torsion_atom_site_label_1
_geom_torsion_atom_site_label_2
_geom_torsion_atom_site_label_3
_geom_torsion_atom_site_label_4
_geom_torsion
_geom_torsion_site_symmetry_1
_geom_torsion_site_symmetry_2
_geom_torsion_site_symmetry_3
_geom_torsion_site_symmetry_4
_geom_torsion_publ_flag
Zn1 N1 C1 C2 180.0 . . . . ?
Zn1 N1 C5 C4 180.0 . . . . ?
O1 P1 O2 Zn2 0.0 . . . . ?
O1 P1 O3 Zn2 0.0 . . . 3_545 ?
O2 P1 O1 Zn1 0.0 . . . . ?
O2 P1 O3 Zn2 180.0 . . . 3_545 ?
O3 P1 O1 Zn1 180.0 . . . . ?
O3 P1 O2 Zn2 180.0 . . . . ?
O4 Zn1 O1 P1 59.7(5) . . . . ?
O4 Zn1 O1 P1 -59.7(5) 6_556 . . . ?
O4 P2 O5 Zn2 24.4(17) . . . . ?
O4 P2 O6 Zn3 27.9(14) . . . . ?
O5 P2 O4 Zn1 -34(2) . . . . ?
O5 P2 O6 Zn3 -123.9(7) . . . . ?
O6 P2 O4 Zn1 176.0(11) . . . . ?
O6 P2 O5 Zn2 177.0(9) . . . . ?
O7 P3 O8 Zn3 31.5(7) . . . 5_676 ?
O7 P3 O9 Zn3 -24.0(6) . . . 4_566 ?
O8 P3 O7 Zn3 60.3(6) . . . . ?
O8 P3 O9 Zn3 -152.4(5) . . . 4_566 ?
O9 P3 O7 Zn3 -65.4(6) . . . . ?
O9 P3 O8 Zn3 160.4(5) . . . 5_676 ?
N1 Zn1 O1 P1 180.0 . . . . ?
N1 C1 C2 C3 0.0 . . . . ?
N2 C7 C8 C9 1(2) . . . . ?
C1 N1 C5 C4 0.0 . . . . ?
C1 C2 C3 C4 0.0 . . . . ?
C1 C2 C3 C6 180.0 . . . . ?
C2 C3 C4 C5 0.0 . . . . ?
C3 C4 C5 N1 0.0 . . . . ?
C5 N1 C1 C2 0.0 . . . . ?
C6 C3 C4 C5 180.0 . . . . ?
C7 N2 C11 C10 1(2) . . . . ?
C7 C8 C9 C10 -2(2) . . . . ?
C7 C8 C9 C12 179.7(14) . . . . ?
C8 C9 C10 C11 2(2) . . . . ?
C9 C10 C11 N2 -2(2) . . . . ?
C11 N2 C7 C8 -0.7(18) . . . . ?
C12 C9 C10 C11 -179.2(15) . . . . ?
